data_4119317
loop_
_publ_author_name
'David G. Johnson'
'Jason M. Lynam'
'Neetisha S. Mistry'
'John M. Slattery'
'Robert J. Thatcher'
'Adrian C. Whitwood'

_publ_contact_author_address
;Department of Chemistry
University of York
Heslington
York
YO10 5DD
UK
;
_publ_contact_author_email jason.lynam@york.ac.uk
_publ_contact_author_fax +44(0)1904322516
_publ_contact_author_name 'Jason M Lynam'
_publ_contact_author_phone +44(0)1904322534
_publ_section_title
;
 Ruthenium-Mediated C-H Functionalization of Pyridine: The Role of
 Vinylidene and Pyridylidene Ligands
;
_journal_name_full 'Journal of the American Chemical Society'
_journal_page_first 2222
_journal_page_last 2234
_journal_paper_doi 10.1021/ja3097256
_journal_volume 135
_journal_year 2013
_chemical_formula_moiety 'C37 H30 F3 N P Ru, C H2 Cl2, F6 P'
_chemical_formula_sum 'C38 H32 Cl2 F9 N P2 Ru'
_chemical_formula_weight 907.56
_chemical_name_systematic
;
 ? 
;
_space_group_crystal_system monoclinic
_space_group_IT_number 14
_space_group_name_Hall '-P 2yn'
_space_group_name_H-M_alt 'P 1 21/n 1'
_symmetry_space_group_name_Hall '-P 2yn'
_symmetry_space_group_name_H-M 'P 1 21/n 1'
_atom_sites_solution_hydrogens geom
_atom_sites_solution_primary direct
_atom_sites_solution_secondary difmap
_audit_creation_date 2012-07-26
_audit_creation_method
;
  Olex2 1.2
  (compiled 2012.05.09 svn.r2324, GUI svn.r4230)
;
_cell_angle_alpha 90.00
_cell_angle_beta 90.298(3)
_cell_angle_gamma 90.00
_cell_formula_units_Z 4
_cell_length_a 10.7064(4)
_cell_length_b 18.5122(7)
_cell_length_c 18.6411(7)
_cell_measurement_reflns_used 5137
_cell_measurement_temperature 110.00(10)
_cell_measurement_theta_max 27.8301
_cell_measurement_theta_min 2.8843
_cell_volume 3694.6(2)
_computing_cell_refinement
;
CrysAlisPro, Agilent Technologies,
Version 1.171.35.15 (release 03-08-2011 CrysAlis171 .NET)
(compiled Aug  3 2011,13:03:54)
;
_computing_data_collection
;
CrysAlisPro, Agilent Technologies,
Version 1.171.35.15 (release 03-08-2011 CrysAlis171 .NET)
(compiled Aug  3 2011,13:03:54)
;
_computing_data_reduction
;
CrysAlisPro, Agilent Technologies,
Version 1.171.35.15 (release 03-08-2011 CrysAlis171 .NET)
(compiled Aug  3 2011,13:03:54)
;
_computing_molecular_graphics
;
O. V. Dolomanov, L. J. Bourhis, R. J. Gildea, J. A. K. Howard and H. Puschmann,
OLEX2: a complete structure solution, refinement and analysis program.
J. Appl. Cryst. (2009). 42, 339-341.
;
_computing_publication_material
;
O. V. Dolomanov, L. J. Bourhis, R. J. Gildea, J. A. K. Howard and H. Puschmann,
OLEX2: a complete structure solution, refinement and analysis program.
J. Appl. Cryst. (2009). 42, 339-341.
;
_computing_structure_refinement
;
XL, G.M. Sheldrick, Acta Cryst.
(2008). A64, 112-122
;
_computing_structure_solution
;
XS, G.M. Sheldrick, Acta Cryst.
(2008). A64, 112-122
;
_diffrn_ambient_temperature 110.00(10)
_diffrn_detector_area_resol_mean 16.1450
_diffrn_measured_fraction_theta_full 0.9959
_diffrn_measured_fraction_theta_max 0.829
_diffrn_measurement_details
;
  1 omega  -34.00   23.00   1.0000  130.0000
omega____ theta____ kappa____ phi______ frames
    -      -14.8267   19.0000  120.0000 57

  2 omega  -82.00   26.00   1.0000  130.0000
omega____ theta____ kappa____ phi______ frames
    -      -14.8267  -19.0000   90.0000 108

  3 omega   57.00   92.00   1.0000  130.0000
omega____ theta____ kappa____ phi______ frames
    -       16.3892  178.0000   90.0000 35
;
_diffrn_measurement_device_type 'SuperNova, Single source at offset), Eos'
_diffrn_measurement_method '\w scans'
_diffrn_orient_matrix_UB_11 0.0458923000
_diffrn_orient_matrix_UB_12 0.0232218000
_diffrn_orient_matrix_UB_13 -0.0147868000
_diffrn_orient_matrix_UB_21 -0.0019760000
_diffrn_orient_matrix_UB_22 0.0217091000
_diffrn_orient_matrix_UB_23 0.0313471000
_diffrn_orient_matrix_UB_31 0.0477645000
_diffrn_orient_matrix_UB_32 -0.0213519000
_diffrn_orient_matrix_UB_33 0.0157290000
_diffrn_radiation_monochromator mirror
_diffrn_radiation_type 'Mo K\a'
_diffrn_radiation_wavelength 0.7107
_diffrn_reflns_av_R_equivalents 0.0334
_diffrn_reflns_av_unetI/netI 0.0611
_diffrn_reflns_limit_h_max 12
_diffrn_reflns_limit_h_min -8
_diffrn_reflns_limit_k_max 24
_diffrn_reflns_limit_k_min -14
_diffrn_reflns_limit_l_max 23
_diffrn_reflns_limit_l_min -23
_diffrn_reflns_number 14218
_diffrn_reflns_theta_full 25.01
_diffrn_reflns_theta_max 27.89
_diffrn_reflns_theta_min 2.91
_diffrn_source 'SuperNova (Mo) x-ray Source'
_exptl_absorpt_coefficient_mu 0.731
_exptl_absorpt_correction_T_max 0.996
_exptl_absorpt_correction_T_min 0.983
_exptl_absorpt_correction_type analytical
_exptl_absorpt_process_details
;
CrysAlisPro, Agilent Technologies,
Version 1.171.35.15 (release 03-08-2011 CrysAlis171 .NET)
(compiled Aug  3 2011,13:03:54)
Analytical numeric absorption correction using a multifaceted crystal
            model based on expressions derived by R.C. Clark & J.S. Reid.
(Clark, R. C. & Reid, J. S. (1995). Acta Cryst. A51, 887-897)
;
_exptl_crystal_colour yellow
_exptl_crystal_colour_primary yellow
_exptl_crystal_density_diffrn 1.632
_exptl_crystal_description needle
_exptl_crystal_F_000 1824
_exptl_crystal_recrystallization_method 'CH2Cl2, pentane'
_exptl_crystal_size_max 0.2257
_exptl_crystal_size_mid 0.051
_exptl_crystal_size_min 0.0362
_refine_diff_density_max 0.736
_refine_diff_density_min -0.831
_refine_diff_density_rms 0.089
_refine_ls_extinction_method none
_refine_ls_goodness_of_fit_ref 1.048
_refine_ls_hydrogen_treatment mixed
_refine_ls_matrix_type full
_refine_ls_number_parameters 486
_refine_ls_number_reflns 7322
_refine_ls_number_restraints 0
_refine_ls_restrained_S_all 1.048
_refine_ls_R_factor_all 0.0601
_refine_ls_R_factor_gt 0.0438
_refine_ls_shift/su_max 0.002
_refine_ls_shift/su_mean 0.000
_refine_ls_structure_factor_coef Fsqd
_refine_ls_weighting_details 'calc w=1/[\s^2^(Fo^2^)+(0.0126P)^2^+4.6696P] where P=(Fo^2^+2Fc^2^)/3'
_refine_ls_weighting_scheme calc
_refine_ls_wR_factor_gt 0.0740
_refine_ls_wR_factor_ref 0.0802
_reflns_number_gt 5917
_reflns_number_total 7322
_reflns_threshold_expression >2sigma(I)
_cod_data_source_file ja3097256_si_002_7.cif
_cod_data_source_block '[11b]PF6.CH2Cl2'
_cod_database_code 4119317
_chemical_oxdiff_formula C37H30F9N1P2Ru1
_chemical_oxdiff_usercomment NM249d
_reflns_odcompleteness_completeness 99.59
_reflns_odcompleteness_iscentric 1
_reflns_odcompleteness_theta 25.01

loop_
_space_group_symop_id
_space_group_symop_operation_xyz
1 'x, y, z'
2 '-x+1/2, y+1/2, -z+1/2'
3 '-x, -y, -z'
4 'x-1/2, -y-1/2, z-1/2'

loop_
_atom_site_label
_atom_site_type_symbol
_atom_site_fract_x
_atom_site_fract_y
_atom_site_fract_z
_atom_site_U_iso_or_equiv
_atom_site_adp_type
_atom_site_occupancy
_atom_site_symmetry_multiplicity
_atom_site_calc_flag
_atom_site_refinement_flags
C1 C 0.9906(3) 0.6755(2) 0.4234(2) 0.0261(8) Uani 1 1 d .
H1 H 1.0553 0.6589 0.3929 0.031 Uiso 1 1 calc R
C2 C 0.9156(3) 0.73806(19) 0.41361(18) 0.0214(8) Uani 1 1 d .
H2 H 0.9228 0.7713 0.3750 0.026 Uiso 1 1 calc R
C3 C 0.8289(3) 0.74311(19) 0.47002(18) 0.0243(8) Uani 1 1 d .
H3 H 0.7671 0.7794 0.4758 0.029 Uiso 1 1 calc R
C4 C 0.8513(3) 0.6836(2) 0.51677(18) 0.0287(9) Uani 1 1 d .
H4 H 0.8076 0.6735 0.5598 0.034 Uiso 1 1 calc R
C5 C 0.9493(3) 0.6425(2) 0.4881(2) 0.0330(10) Uani 1 1 d .
H5 H 0.9827 0.5997 0.5086 0.040 Uiso 1 1 calc R
C6 C 0.8558(3) 0.47664(18) 0.36356(17) 0.0180(7) Uani 1 1 d .
H6 H 0.9173 0.4881 0.3288 0.022 Uiso 1 1 calc R
C7 C 0.8345(3) 0.40550(19) 0.38123(18) 0.0214(8) Uani 1 1 d .
H7 H 0.8791 0.3679 0.3580 0.026 Uiso 1 1 calc R
C8 C 0.7464(3) 0.38952(19) 0.43392(18) 0.0214(8) Uani 1 1 d .
H8 H 0.7324 0.3408 0.4477 0.026 Uiso 1 1 calc R
C9 C 0.6794(3) 0.44462(18) 0.46603(18) 0.0213(8) Uani 1 1 d .
H9 H 0.6194 0.4347 0.5021 0.026 Uiso 1 1 calc R
C10 C 0.7029(3) 0.51426(18) 0.44392(16) 0.0153(7) Uani 1 1 d .
C11 C 0.6483(3) 0.58390(18) 0.46618(18) 0.0170(7) Uani 1 1 d .
C12 C 0.5853(3) 0.62579(18) 0.41472(17) 0.0158(7) Uani 1 1 d .
C13 C 0.4984(3) 0.68483(17) 0.43273(16) 0.0149(7) Uani 1 1 d .
C14 C 0.3968(3) 0.69749(18) 0.38697(17) 0.0182(7) Uani 1 1 d .
H14 H 0.3884 0.6700 0.3442 0.022 Uiso 1 1 calc R
C15 C 0.3083(3) 0.74930(18) 0.40299(18) 0.0195(7) Uani 1 1 d .
H15 H 0.2405 0.7576 0.3709 0.023 Uiso 1 1 calc R
C16 C 0.3181(3) 0.78897(18) 0.46529(18) 0.0206(8) Uani 1 1 d .
C17 C 0.2205(4) 0.8427(2) 0.4846(2) 0.0363(10) Uani 1 1 d .
C18 C 0.4175(3) 0.77737(18) 0.51196(18) 0.0222(8) Uani 1 1 d .
H18 H 0.4245 0.8047 0.5549 0.027 Uiso 1 1 calc R
C19 C 0.5065(3) 0.72581(18) 0.49551(17) 0.0190(7) Uani 1 1 d .
H19 H 0.5744 0.7181 0.5276 0.023 Uiso 1 1 calc R
C20 C 0.7393(3) 0.57799(17) 0.22995(16) 0.0160(7) Uani 1 1 d .
C21 C 0.6320(3) 0.53614(19) 0.23979(18) 0.0229(8) Uani 1 1 d .
H21 H 0.5730 0.5499 0.2751 0.027 Uiso 1 1 calc R
C22 C 0.6106(3) 0.4749(2) 0.19872(19) 0.0288(9) Uani 1 1 d .
H22 H 0.5369 0.4473 0.2057 0.035 Uiso 1 1 calc R
C23 C 0.6963(3) 0.4541(2) 0.14770(19) 0.0279(9) Uani 1 1 d .
H23 H 0.6817 0.4122 0.1195 0.033 Uiso 1 1 calc R
C24 C 0.8032(3) 0.4943(2) 0.13774(19) 0.0279(9) Uani 1 1 d .
H24 H 0.8623 0.4799 0.1027 0.033 Uiso 1 1 calc R
C25 C 0.8249(3) 0.55597(19) 0.17897(18) 0.0232(8) Uani 1 1 d .
H25 H 0.8991 0.5831 0.1720 0.028 Uiso 1 1 calc R
C26 C 0.8985(3) 0.70387(17) 0.24387(16) 0.0157(7) Uani 1 1 d .
C27 C 1.0170(3) 0.67265(19) 0.24916(18) 0.0206(8) Uani 1 1 d .
H27 H 1.0263 0.6265 0.2708 0.025 Uiso 1 1 calc R
C28 C 1.1214(3) 0.70845(19) 0.22311(18) 0.0232(8) Uani 1 1 d .
H28 H 1.2014 0.6863 0.2259 0.028 Uiso 1 1 calc R
C29 C 1.1088(3) 0.77670(19) 0.19296(17) 0.0213(8) Uani 1 1 d .
H29 H 1.1804 0.8017 0.1763 0.026 Uiso 1 1 calc R
C30 C 0.9926(3) 0.80818(19) 0.18714(17) 0.0206(8) Uani 1 1 d .
H30 H 0.9843 0.8546 0.1660 0.025 Uiso 1 1 calc R
C31 C 0.8873(3) 0.77232(18) 0.21205(17) 0.0168(7) Uani 1 1 d .
H31 H 0.8074 0.7942 0.2075 0.020 Uiso 1 1 calc R
C32 C 0.6348(3) 0.71843(17) 0.26308(17) 0.0149(7) Uani 1 1 d .
C33 C 0.5524(3) 0.70468(19) 0.20643(17) 0.0197(8) Uani 1 1 d .
H33 H 0.5625 0.6628 0.1775 0.024 Uiso 1 1 calc R
C34 C 0.4555(3) 0.7528(2) 0.19271(19) 0.0252(8) Uani 1 1 d .
H34 H 0.3980 0.7428 0.1550 0.030 Uiso 1 1 calc R
C35 C 0.4414(3) 0.81485(19) 0.2328(2) 0.0267(9) Uani 1 1 d .
H35 H 0.3751 0.8474 0.2224 0.032 Uiso 1 1 calc R
C36 C 0.5244(3) 0.82956(19) 0.28857(19) 0.0242(8) Uani 1 1 d .
H36 H 0.5161 0.8725 0.3161 0.029 Uiso 1 1 calc R
C37 C 0.6193(3) 0.78095(18) 0.30359(18) 0.0199(8) Uani 1 1 d .
H37 H 0.6750 0.7904 0.3423 0.024 Uiso 1 1 calc R
F1 F 0.14259(19) 0.85921(13) 0.43115(13) 0.0443(6) Uani 1 1 d .
F2 F 0.2686(2) 0.90540(13) 0.50648(16) 0.0696(9) Uani 1 1 d .
F3 F 0.1477(3) 0.81956(17) 0.53774(16) 0.0867(11) Uani 1 1 d .
N1 N 0.7913(2) 0.52978(14) 0.39464(13) 0.0148(6) Uani 1 1 d .
P1 P 0.76478(7) 0.65876(5) 0.28556(4) 0.01360(18) Uani 1 1 d .
Ru1 Ru 0.79559(2) 0.641778(14) 0.409020(14) 0.01383(7) Uani 1 1 d .
C38 C 0.7430(4) 0.4526(2) 0.8974(2) 0.0489(12) Uani 1 1 d .
H38A H 0.7373 0.5059 0.8998 0.059 Uiso 1 1 calc R
H38B H 0.7486 0.4386 0.8462 0.059 Uiso 1 1 calc R
Cl1 Cl 0.60974(13) 0.41464(9) 0.93474(7) 0.0743(4) Uani 1 1 d .
Cl2 Cl 0.87837(12) 0.42348(9) 0.94322(7) 0.0746(5) Uani 1 1 d .
F4 F 0.31404(19) 0.56435(11) 0.27196(11) 0.0321(5) Uani 1 1 d .
F5 F 0.38451(17) 0.49881(12) 0.36617(11) 0.0327(5) Uani 1 1 d .
F6 F 0.31501(18) 0.44239(11) 0.26560(11) 0.0323(5) Uani 1 1 d .
F7 F 0.20279(19) 0.43590(11) 0.36817(11) 0.0356(5) Uani 1 1 d .
F8 F 0.13182(17) 0.50146(11) 0.27342(11) 0.0303(5) Uani 1 1 d .
F9 F 0.20075(19) 0.55811(12) 0.37372(11) 0.0370(6) Uani 1 1 d .
P2 P 0.25818(8) 0.50018(5) 0.31997(5) 0.0186(2) Uani 1 1 d .
H11 H 0.641(3) 0.5928(17) 0.5119(17) 0.015(9) Uiso 1 1 d .
H12 H 0.566(2) 0.6023(15) 0.3731(15) 0.019(7) Uiso 1 1 d .

loop_
_atom_site_aniso_label
_atom_site_aniso_U_11
_atom_site_aniso_U_22
_atom_site_aniso_U_33
_atom_site_aniso_U_23
_atom_site_aniso_U_13
_atom_site_aniso_U_12
C1 0.0127(17) 0.029(2) 0.037(2) -0.0004(18) -0.0053(15) -0.0086(16)
C2 0.0234(18) 0.0224(19) 0.0183(18) -0.0030(15) -0.0043(14) -0.0102(16)
C3 0.0248(19) 0.0209(19) 0.027(2) -0.0077(16) -0.0040(15) -0.0079(16)
C4 0.036(2) 0.037(2) 0.0131(18) -0.0014(17) -0.0078(15) -0.0194(19)
C5 0.034(2) 0.028(2) 0.037(2) 0.0064(19) -0.0278(18) -0.0100(19)
C6 0.0146(16) 0.0249(19) 0.0146(17) 0.0010(15) -0.0019(13) 0.0034(15)
C7 0.0180(17) 0.0190(18) 0.027(2) 0.0010(16) -0.0070(14) 0.0032(15)
C8 0.0207(18) 0.0168(18) 0.027(2) 0.0035(16) -0.0051(15) -0.0022(15)
C9 0.0188(17) 0.0241(19) 0.0208(19) 0.0052(16) 0.0019(14) -0.0031(16)
C10 0.0136(16) 0.0191(17) 0.0132(17) 0.0017(14) -0.0027(12) -0.0028(14)
C11 0.0180(17) 0.0174(18) 0.0155(18) -0.0013(15) 0.0046(13) -0.0049(15)
C12 0.0175(16) 0.0177(18) 0.0122(16) -0.0031(14) 0.0020(13) -0.0058(15)
C13 0.0146(16) 0.0164(17) 0.0138(16) 0.0021(14) 0.0038(12) -0.0061(14)
C14 0.0166(17) 0.0213(18) 0.0169(17) -0.0034(15) 0.0030(13) -0.0048(15)
C15 0.0164(17) 0.0202(18) 0.0220(18) 0.0019(15) 0.0026(14) -0.0037(15)
C16 0.0215(18) 0.0158(18) 0.0247(19) 0.0007(15) 0.0062(14) 0.0000(15)
C17 0.043(2) 0.030(2) 0.035(2) -0.0051(19) 0.0019(19) 0.011(2)
C18 0.0270(19) 0.0174(18) 0.0223(19) -0.0048(15) 0.0058(15) -0.0062(16)
C19 0.0181(17) 0.0232(19) 0.0157(17) -0.0007(15) -0.0003(13) -0.0046(15)
C20 0.0181(17) 0.0167(17) 0.0132(17) 0.0027(14) -0.0047(13) 0.0030(15)
C21 0.0252(19) 0.026(2) 0.0171(18) -0.0008(16) 0.0045(14) -0.0028(17)
C22 0.033(2) 0.026(2) 0.027(2) -0.0028(17) -0.0017(16) -0.0080(18)
C23 0.041(2) 0.0191(19) 0.023(2) -0.0043(16) -0.0054(17) 0.0043(18)
C24 0.032(2) 0.026(2) 0.026(2) -0.0026(17) 0.0055(16) 0.0068(18)
C25 0.0236(18) 0.0223(19) 0.0237(19) 0.0030(16) 0.0020(14) 0.0024(16)
C26 0.0132(16) 0.0195(18) 0.0144(17) -0.0001(14) 0.0011(12) -0.0006(14)
C27 0.0174(17) 0.0192(18) 0.0252(19) 0.0055(15) 0.0014(14) 0.0006(15)
C28 0.0136(17) 0.027(2) 0.029(2) 0.0008(17) 0.0011(14) 0.0012(16)
C29 0.0147(17) 0.030(2) 0.0194(18) 0.0017(16) 0.0042(13) -0.0057(16)
C30 0.0218(18) 0.0214(19) 0.0186(18) 0.0057(15) 0.0006(14) -0.0010(15)
C31 0.0136(16) 0.0211(18) 0.0159(17) 0.0019(14) -0.0006(13) 0.0021(15)
C32 0.0116(15) 0.0162(17) 0.0170(17) 0.0061(14) 0.0022(12) -0.0006(14)
C33 0.0149(16) 0.026(2) 0.0182(18) 0.0053(15) -0.0002(13) -0.0025(15)
C34 0.0155(18) 0.032(2) 0.028(2) 0.0118(18) -0.0040(14) -0.0024(16)
C35 0.0150(18) 0.023(2) 0.042(2) 0.0185(18) 0.0013(16) 0.0007(16)
C36 0.0203(18) 0.0165(18) 0.036(2) 0.0060(16) 0.0057(15) 0.0014(16)
C37 0.0127(16) 0.0234(19) 0.0235(19) 0.0061(16) 0.0016(13) -0.0034(15)
F1 0.0362(13) 0.0394(14) 0.0571(16) -0.0091(13) -0.0084(11) 0.0168(12)
F2 0.0743(19) 0.0381(15) 0.096(2) -0.0394(16) -0.0368(17) 0.0268(15)
F3 0.089(2) 0.097(3) 0.075(2) 0.0335(19) 0.0613(17) 0.0587(19)
N1 0.0143(13) 0.0158(14) 0.0143(14) 0.0034(11) -0.0021(11) 0.0003(12)
P1 0.0107(4) 0.0167(4) 0.0133(4) 0.0021(3) 0.0001(3) -0.0004(4)
Ru1 0.01287(13) 0.01556(14) 0.01304(13) 0.00177(12) -0.00180(9) -0.00308(12)
C38 0.065(3) 0.042(3) 0.040(3) 0.001(2) -0.007(2) 0.004(3)
Cl1 0.0691(9) 0.0889(11) 0.0647(9) 0.0250(8) -0.0219(7) -0.0254(8)
Cl2 0.0560(8) 0.1215(13) 0.0465(8) -0.0128(8) 0.0026(6) 0.0376(8)
F4 0.0416(12) 0.0251(12) 0.0294(12) 0.0074(10) -0.0009(10) -0.0107(10)
F5 0.0255(11) 0.0399(13) 0.0326(13) 0.0030(10) -0.0127(9) -0.0056(10)
F6 0.0327(12) 0.0289(12) 0.0352(13) -0.0112(10) 0.0012(9) 0.0070(10)
F7 0.0429(13) 0.0330(13) 0.0310(13) 0.0107(10) -0.0028(10) -0.0172(11)
F8 0.0208(10) 0.0368(13) 0.0330(12) 0.0001(10) -0.0084(9) 0.0007(10)
F9 0.0419(13) 0.0365(13) 0.0326(13) -0.0136(11) 0.0055(10) 0.0041(11)
P2 0.0185(4) 0.0163(5) 0.0210(5) -0.0004(4) -0.0015(3) -0.0011(4)

loop_
_atom_type_symbol
_atom_type_description
_atom_type_scat_dispersion_real
_atom_type_scat_dispersion_imag
_atom_type_scat_source
C C 0.0033 0.0016 'International Tables Vol C Tables 4.2.6.8 and 6.1.1.4'
H H 0.0000 0.0000 'International Tables Vol C Tables 4.2.6.8 and 6.1.1.4'
Cl Cl 0.1484 0.1585 'International Tables Vol C Tables 4.2.6.8 and 6.1.1.4'
F F 0.0171 0.0103 'International Tables Vol C Tables 4.2.6.8 and 6.1.1.4'
N N 0.0061 0.0033 'International Tables Vol C Tables 4.2.6.8 and 6.1.1.4'
P P 0.1023 0.0942 'International Tables Vol C Tables 4.2.6.8 and 6.1.1.4'
Ru Ru -1.2594 0.8363 'International Tables Vol C Tables 4.2.6.8 and 6.1.1.4'

loop_
_exptl_crystal_face_index_h
_exptl_crystal_face_index_k
_exptl_crystal_face_index_l
_exptl_crystal_face_perp_dist
_exptl_oxdiff_crystal_face_indexfrac_h
_exptl_oxdiff_crystal_face_indexfrac_k
_exptl_oxdiff_crystal_face_indexfrac_l
_exptl_oxdiff_crystal_face_x
_exptl_oxdiff_crystal_face_y
_exptl_oxdiff_crystal_face_z
0 20 -17 0.0255 0.0082 19.9836 -16.9974 0.7158 -0.0990 -0.6936
0 -20 17 0.0255 -0.0082 -19.9836 16.9974 -0.7158 0.0990 0.6936
11 13 -12 0.0837 10.9959 12.9854 -11.9984 0.9836 -0.1159 0.0592
7 -18 15 0.0555 6.9865 -17.9876 14.9973 -0.3188 0.0658 0.9537
-10 -14 13 0.0706 -9.9972 -13.9849 12.9981 -0.9757 0.1236 0.0255
-12 13 -9 0.0876 -11.9844 12.9940 -8.9989 -0.1152 0.0237 -0.9914
0 18 19 0.0181 0.0054 17.9989 18.9755 0.1376 0.9856 -0.0856
0 -18 -19 0.0181 -0.0054 -17.9989 -18.9755 -0.1376 -0.9856 0.0856
-1 26 -2 0.0187 -0.9896 25.9870 -2.0123 0.5878 0.5030 -0.6338
1 -26 2 0.0187 0.9896 -25.9870 2.0123 -0.5878 -0.5030 0.6338
0 -10 24 0.0246 -0.0050 -9.9856 23.9865 -0.5868 0.5351 0.5903
0 10 -24 0.0246 0.0050 9.9856 -23.9865 0.5868 -0.5351 -0.5903

loop_
_geom_angle_atom_site_label_1
_geom_angle_atom_site_label_2
_geom_angle_atom_site_label_3
_geom_angle
C2 C1 H1 126.9
C2 C1 C5 106.3(3)
C2 C1 Ru1 71.30(18)
C5 C1 H1 126.9
C5 C1 Ru1 71.50(18)
Ru1 C1 H1 122.1
C1 C2 H2 125.3
C1 C2 Ru1 70.95(19)
C3 C2 C1 109.4(3)
C3 C2 H2 125.3
C3 C2 Ru1 72.30(19)
Ru1 C2 H2 123.1
C2 C3 H3 126.4
C2 C3 C4 107.2(3)
C2 C3 Ru1 70.52(19)
C4 C3 H3 126.4
C4 C3 Ru1 71.7(2)
Ru1 C3 H3 123.1
C3 C4 H4 126.0
C3 C4 Ru1 70.98(19)
C5 C4 C3 108.1(3)
C5 C4 H4 126.0
C5 C4 Ru1 70.5(2)
Ru1 C4 H4 124.2
C1 C5 H5 125.5
C1 C5 Ru1 70.71(18)
C4 C5 C1 109.0(3)
C4 C5 H5 125.5
C4 C5 Ru1 72.59(19)
Ru1 C5 H5 122.8
C7 C6 H6 119.5
N1 C6 H6 119.5
N1 C6 C7 120.9(3)
C6 C7 H7 120.5
C6 C7 C8 118.9(3)
C8 C7 H7 120.5
C7 C8 H8 120.0
C9 C8 C7 120.1(3)
C9 C8 H8 120.0
C8 C9 H9 121.2
C10 C9 C8 117.7(3)
C10 C9 H9 121.2
C9 C10 C11 131.3(3)
N1 C10 C9 122.1(3)
N1 C10 C11 106.5(3)
C10 C11 Ru1 90.19(19)
C10 C11 H11 119(2)
C12 C11 C10 118.7(3)
C12 C11 Ru1 75.03(19)
C12 C11 H11 121(2)
Ru1 C11 H11 117(2)
C11 C12 C13 123.7(3)
C11 C12 Ru1 68.37(18)
C11 C12 H12 115.0(18)
C13 C12 Ru1 122.7(2)
C13 C12 H12 114.0(17)
Ru1 C12 H12 104.0(17)
C14 C13 C12 118.4(3)
C19 C13 C12 123.8(3)
C19 C13 C14 117.7(3)
C13 C14 H14 119.4
C15 C14 C13 121.1(3)
C15 C14 H14 119.4
C14 C15 H15 119.9
C16 C15 C14 120.2(3)
C16 C15 H15 119.9
C15 C16 C17 120.6(3)
C15 C16 C18 120.0(3)
C18 C16 C17 119.3(3)
F1 C17 C16 114.2(3)
F1 C17 F2 105.6(3)
F1 C17 F3 105.3(3)
F2 C17 C16 112.7(3)
F2 C17 F3 106.2(4)
F3 C17 C16 112.2(3)
C16 C18 H18 120.2
C19 C18 C16 119.6(3)
C19 C18 H18 120.2
C13 C19 H19 119.3
C18 C19 C13 121.4(3)
C18 C19 H19 119.3
C21 C20 P1 119.7(2)
C25 C20 C21 118.3(3)
C25 C20 P1 122.0(3)
C20 C21 H21 119.5
C22 C21 C20 120.9(3)
C22 C21 H21 119.5
C21 C22 H22 120.0
C23 C22 C21 120.0(3)
C23 C22 H22 120.0
C22 C23 H23 120.1
C24 C23 C22 119.9(3)
C24 C23 H23 120.1
C23 C24 H24 119.9
C23 C24 C25 120.2(3)
C25 C24 H24 119.9
C20 C25 C24 120.7(3)
C20 C25 H25 119.7
C24 C25 H25 119.7
C27 C26 C31 118.6(3)
C27 C26 P1 119.5(2)
C31 C26 P1 121.7(2)
C26 C27 H27 119.7
C28 C27 C26 120.7(3)
C28 C27 H27 119.7
C27 C28 H28 120.1
C29 C28 C27 119.9(3)
C29 C28 H28 120.1
C28 C29 H29 119.9
C30 C29 C28 120.2(3)
C30 C29 H29 119.9
C29 C30 H30 119.8
C29 C30 C31 120.3(3)
C31 C30 H30 119.8
C26 C31 H31 119.8
C30 C31 C26 120.3(3)
C30 C31 H31 119.8
C33 C32 P1 122.8(3)
C37 C32 C33 119.1(3)
C37 C32 P1 118.1(2)
C32 C33 H33 120.3
C34 C33 C32 119.3(3)
C34 C33 H33 120.3
C33 C34 H34 119.4
C35 C34 C33 121.2(3)
C35 C34 H34 119.4
C34 C35 H35 120.1
C34 C35 C36 119.7(3)
C36 C35 H35 120.1
C35 C36 H36 120.3
C37 C36 C35 119.3(3)
C37 C36 H36 120.3
C32 C37 H37 119.3
C36 C37 C32 121.3(3)
C36 C37 H37 119.3
C6 N1 C10 120.2(3)
C6 N1 Ru1 140.8(2)
C10 N1 Ru1 98.0(2)
C20 P1 Ru1 117.65(10)
C26 P1 C20 104.20(15)
C26 P1 Ru1 111.78(10)
C32 P1 C20 104.59(14)
C32 P1 C26 102.90(14)
C32 P1 Ru1 114.21(11)
C1 Ru1 C2 37.75(12)
C1 Ru1 C3 63.08(13)
C1 Ru1 C4 62.71(14)
C1 Ru1 C5 37.79(13)
C1 Ru1 C12 166.67(13)
C1 Ru1 P1 102.17(10)
C2 Ru1 C3 37.18(12)
C2 Ru1 C4 61.98(13)
C2 Ru1 C5 62.27(13)
C2 Ru1 C12 133.02(12)
C2 Ru1 P1 90.50(9)
C3 Ru1 C4 37.32(13)
C3 Ru1 C12 104.02(12)
C3 Ru1 P1 114.24(10)
C4 Ru1 C12 105.26(13)
C4 Ru1 P1 150.80(10)
C5 Ru1 C3 62.29(14)
C5 Ru1 C4 36.89(14)
C5 Ru1 C12 134.88(14)
C5 Ru1 P1 139.18(11)
C11 Ru1 C1 140.13(13)
C11 Ru1 C2 143.18(13)
C11 Ru1 C3 106.16(13)
C11 Ru1 C4 85.50(13)
C11 Ru1 C5 102.40(14)
C11 Ru1 C12 36.60(12)
C11 Ru1 P1 116.46(9)
C12 Ru1 P1 85.93(8)
N1 Ru1 C1 108.55(12)
N1 Ru1 C2 145.23(11)
N1 Ru1 C3 155.00(12)
N1 Ru1 C4 117.71(12)
N1 Ru1 C5 96.20(12)
N1 Ru1 C11 63.98(11)
N1 Ru1 C12 81.70(11)
N1 Ru1 P1 90.24(7)
H38A C38 H38B 108.1
Cl1 C38 H38A 109.5
Cl1 C38 H38B 109.5
Cl1 C38 Cl2 110.9(2)
Cl2 C38 H38A 109.5
Cl2 C38 H38B 109.5
F4 P2 F7 179.78(13)
F5 P2 F4 89.74(11)
F5 P2 F7 90.04(11)
F5 P2 F8 179.80(14)
F6 P2 F4 89.86(11)
F6 P2 F5 90.41(11)
F6 P2 F7 90.10(12)
F6 P2 F8 89.41(11)
F8 P2 F4 90.18(11)
F8 P2 F7 90.04(11)
F9 P2 F4 89.93(12)
F9 P2 F5 90.01(12)
F9 P2 F6 179.53(13)
F9 P2 F7 90.11(12)
F9 P2 F8 90.18(11)

loop_
_geom_bond_atom_site_label_1
_geom_bond_atom_site_label_2
_geom_bond_distance
C1 H1 0.9500
C1 C2 1.421(5)
C1 C5 1.424(5)
C1 Ru1 2.194(3)
C2 H2 0.9500
C2 C3 1.409(5)
C2 Ru1 2.198(3)
C3 H3 0.9500
C3 C4 1.425(5)
C3 Ru1 2.221(3)
C4 H4 0.9500
C4 C5 1.403(5)
C4 Ru1 2.231(3)
C5 H5 0.9500
C5 Ru1 2.204(3)
C6 H6 0.9500
C6 C7 1.377(5)
C6 N1 1.336(4)
C7 H7 0.9500
C7 C8 1.397(5)
C8 H8 0.9500
C8 C9 1.385(5)
C9 H9 0.9500
C9 C10 1.377(4)
C10 C11 1.476(4)
C10 N1 1.353(4)
C11 C12 1.404(4)
C11 Ru1 2.188(3)
C11 H11 0.87(3)
C12 C13 1.475(4)
C12 Ru1 2.274(3)
C12 H12 0.91(3)
C13 C14 1.399(4)
C13 C19 1.397(4)
C14 H14 0.9500
C14 C15 1.382(4)
C15 H15 0.9500
C15 C16 1.378(5)
C16 C17 1.489(5)
C16 C18 1.388(5)
C17 F1 1.331(4)
C17 F2 1.332(4)
C17 F3 1.335(5)
C18 H18 0.9500
C18 C19 1.384(4)
C19 H19 0.9500
C20 C21 1.398(4)
C20 C25 1.385(4)
C20 P1 1.839(3)
C21 H21 0.9500
C21 C22 1.386(5)
C22 H22 0.9500
C22 C23 1.380(5)
C23 H23 0.9500
C23 C24 1.378(5)
C24 H24 0.9500
C24 C25 1.395(5)
C25 H25 0.9500
C26 C27 1.398(4)
C26 C31 1.404(4)
C26 P1 1.833(3)
C27 H27 0.9500
C27 C28 1.390(4)
C28 H28 0.9500
C28 C29 1.389(5)
C29 H29 0.9500
C29 C30 1.378(4)
C30 H30 0.9500
C30 C31 1.390(4)
C31 H31 0.9500
C32 C33 1.396(4)
C32 C37 1.392(5)
C32 P1 1.824(3)
C33 H33 0.9500
C33 C34 1.390(5)
C34 H34 0.9500
C34 C35 1.379(5)
C35 H35 0.9500
C35 C36 1.392(5)
C36 H36 0.9500
C36 C37 1.385(4)
C37 H37 0.9500
N1 Ru1 2.091(3)
P1 Ru1 2.3444(8)
C38 H38A 0.9900
C38 H38B 0.9900
C38 Cl1 1.739(5)
C38 Cl2 1.763(4)
F4 P2 1.605(2)
F5 P2 1.600(2)
F6 P2 1.596(2)
F7 P2 1.606(2)
F8 P2 1.604(2)
F9 P2 1.593(2)

loop_
_geom_torsion_atom_site_label_1
_geom_torsion_atom_site_label_2
_geom_torsion_atom_site_label_3
_geom_torsion_atom_site_label_4
_geom_torsion
C1 C2 C3 C4 1.1(4)
C1 C2 C3 Ru1 -61.6(2)
C1 C2 Ru1 C3 118.6(3)
C1 C2 Ru1 C4 80.7(2)
C1 C2 Ru1 C5 38.8(2)
C1 C2 Ru1 C11 111.5(3)
C1 C2 Ru1 C12 165.6(2)
C1 C2 Ru1 N1 -18.3(3)
C1 C2 Ru1 P1 -109.5(2)
C1 C5 Ru1 C2 -38.7(2)
C1 C5 Ru1 C3 -81.0(2)
C1 C5 Ru1 C4 -118.2(3)
C1 C5 Ru1 C11 177.1(2)
C1 C5 Ru1 C12 -163.1(2)
C1 C5 Ru1 N1 112.5(2)
C1 C5 Ru1 P1 14.9(3)
C2 C1 C5 C4 0.4(4)
C2 C1 C5 Ru1 63.3(2)
C2 C1 Ru1 C3 -36.5(2)
C2 C1 Ru1 C4 -78.6(2)
C2 C1 Ru1 C5 -115.2(3)
C2 C1 Ru1 C11 -119.6(2)
C2 C1 Ru1 C12 -51.8(6)
C2 C1 Ru1 N1 169.10(19)
C2 C1 Ru1 P1 74.7(2)
C2 C3 C4 C5 -0.9(4)
C2 C3 C4 Ru1 -62.0(2)
C2 C3 Ru1 C1 37.1(2)
C2 C3 Ru1 C4 116.6(3)
C2 C3 Ru1 C5 79.8(2)
C2 C3 Ru1 C11 175.6(2)
C2 C3 Ru1 C12 -146.5(2)
C2 C3 Ru1 N1 112.9(3)
C2 C3 Ru1 P1 -54.7(2)
C3 C2 Ru1 C1 -118.6(3)
C3 C2 Ru1 C4 -37.9(2)
C3 C2 Ru1 C5 -79.8(2)
C3 C2 Ru1 C11 -7.1(3)
C3 C2 Ru1 C12 47.0(3)
C3 C2 Ru1 N1 -136.9(2)
C3 C2 Ru1 P1 131.9(2)
C3 C4 C5 C1 0.3(4)
C3 C4 C5 Ru1 -61.4(2)
C3 C4 Ru1 C1 80.6(2)
C3 C4 Ru1 C2 37.8(2)
C3 C4 Ru1 C5 118.0(3)
C3 C4 Ru1 C11 -124.3(2)
C3 C4 Ru1 C12 -93.2(2)
C3 C4 Ru1 N1 178.25(19)
C3 C4 Ru1 P1 16.5(3)
C4 C3 Ru1 C1 -79.5(2)
C4 C3 Ru1 C2 -116.6(3)
C4 C3 Ru1 C5 -36.8(2)
C4 C3 Ru1 C11 59.0(2)
C4 C3 Ru1 C12 96.9(2)
C4 C3 Ru1 N1 -3.7(4)
C4 C3 Ru1 P1 -171.26(18)
C4 C5 Ru1 C1 118.2(3)
C4 C5 Ru1 C2 79.4(2)
C4 C5 Ru1 C3 37.2(2)
C4 C5 Ru1 C11 -64.7(2)
C4 C5 Ru1 C12 -44.9(3)
C4 C5 Ru1 N1 -129.4(2)
C4 C5 Ru1 P1 133.0(2)
C5 C1 C2 C3 -0.9(4)
C5 C1 C2 Ru1 -63.4(2)
C5 C1 Ru1 C2 115.2(3)
C5 C1 Ru1 C3 78.7(2)
C5 C1 Ru1 C4 36.6(2)
C5 C1 Ru1 C11 -4.4(3)
C5 C1 Ru1 C12 63.4(6)
C5 C1 Ru1 N1 -75.7(2)
C5 C1 Ru1 P1 -170.1(2)
C5 C4 Ru1 C1 -37.4(2)
C5 C4 Ru1 C2 -80.3(2)
C5 C4 Ru1 C3 -118.0(3)
C5 C4 Ru1 C11 117.6(2)
C5 C4 Ru1 C12 148.7(2)
C5 C4 Ru1 N1 60.2(2)
C5 C4 Ru1 P1 -101.5(3)
C6 C7 C8 C9 1.9(5)
C6 N1 Ru1 C1 -37.2(4)
C6 N1 Ru1 C2 -25.5(4)
C6 N1 Ru1 C3 -102.9(4)
C6 N1 Ru1 C4 -105.4(3)
C6 N1 Ru1 C5 -73.8(3)
C6 N1 Ru1 C11 -174.6(4)
C6 N1 Ru1 C12 151.6(3)
C6 N1 Ru1 P1 65.8(3)
C7 C6 N1 C10 -0.4(4)
C7 C6 N1 Ru1 164.6(2)
C7 C8 C9 C10 0.2(5)
C8 C9 C10 C11 179.4(3)
C8 C9 C10 N1 -2.5(5)
C9 C10 C11 C12 -118.8(4)
C9 C10 C11 Ru1 168.2(3)
C9 C10 N1 C6 2.7(5)
C9 C10 N1 Ru1 -167.9(3)
C10 C11 C12 C13 162.5(3)
C10 C11 C12 Ru1 -81.8(3)
C10 C11 Ru1 C1 -81.2(3)
C10 C11 Ru1 C2 -143.9(2)
C10 C11 Ru1 C3 -148.39(19)
C10 C11 Ru1 C4 -117.0(2)
C10 C11 Ru1 C5 -84.0(2)
C10 C11 Ru1 C12 119.7(3)
C10 C11 Ru1 N1 6.92(17)
C10 C11 Ru1 P1 83.17(19)
C10 N1 Ru1 C1 129.85(19)
C10 N1 Ru1 C2 141.6(2)
C10 N1 Ru1 C3 64.1(3)
C10 N1 Ru1 C4 61.6(2)
C10 N1 Ru1 C5 93.2(2)
C10 N1 Ru1 C11 -7.63(18)
C10 N1 Ru1 C12 -41.37(18)
C10 N1 Ru1 P1 -127.22(17)
C11 C10 N1 C6 -178.8(3)
C11 C10 N1 Ru1 10.6(2)
C11 C12 C13 C14 -147.2(3)
C11 C12 C13 C19 28.2(5)
C11 C12 Ru1 C1 -84.3(6)
C11 C12 Ru1 C2 -125.4(2)
C11 C12 Ru1 C3 -98.3(2)
C11 C12 Ru1 C4 -59.7(2)
C11 C12 Ru1 C5 -33.7(3)
C11 C12 Ru1 N1 56.8(2)
C11 C12 Ru1 P1 147.68(19)
C12 C11 Ru1 C1 159.0(2)
C12 C11 Ru1 C2 96.4(3)
C12 C11 Ru1 C3 91.9(2)
C12 C11 Ru1 C4 123.3(2)
C12 C11 Ru1 C5 156.3(2)
C12 C11 Ru1 N1 -112.8(2)
C12 C11 Ru1 P1 -36.6(2)
C12 C13 C14 C15 176.3(3)
C12 C13 C19 C18 -175.6(3)
C13 C12 Ru1 C1 32.8(7)
C13 C12 Ru1 C2 -8.4(3)
C13 C12 Ru1 C3 18.7(3)
C13 C12 Ru1 C4 57.3(3)
C13 C12 Ru1 C5 83.4(3)
C13 C12 Ru1 C11 117.1(3)
C13 C12 Ru1 N1 173.9(3)
C13 C12 Ru1 P1 -95.2(2)
C13 C14 C15 C16 -0.8(5)
C14 C13 C19 C18 -0.2(5)
C14 C15 C16 C17 -177.4(3)
C14 C15 C16 C18 0.5(5)
C15 C16 C17 F1 -13.7(5)
C15 C16 C17 F2 -134.2(4)
C15 C16 C17 F3 106.0(4)
C15 C16 C18 C19 0.0(5)
C16 C18 C19 C13 -0.1(5)
C17 C16 C18 C19 177.9(3)
C18 C16 C17 F1 168.4(3)
C18 C16 C17 F2 47.9(5)
C18 C16 C17 F3 -71.9(5)
C19 C13 C14 C15 0.7(5)
C20 C21 C22 C23 0.6(5)
C20 P1 Ru1 C1 113.17(15)
C20 P1 Ru1 C2 149.36(14)
C20 P1 Ru1 C3 178.91(15)
C20 P1 Ru1 C4 168.0(2)
C20 P1 Ru1 C5 103.9(2)
C20 P1 Ru1 C11 -56.67(15)
C20 P1 Ru1 C12 -77.54(14)
C20 P1 Ru1 N1 4.12(13)
C21 C20 C25 C24 1.1(5)
C21 C20 P1 C26 -170.4(3)
C21 C20 P1 C32 -62.7(3)
C21 C20 P1 Ru1 65.3(3)
C21 C22 C23 C24 0.0(5)
C22 C23 C24 C25 -0.1(5)
C23 C24 C25 C20 -0.5(5)
C25 C20 C21 C22 -1.2(5)
C25 C20 P1 C26 11.0(3)
C25 C20 P1 C32 118.7(3)
C25 C20 P1 Ru1 -113.4(3)
C26 C27 C28 C29 1.5(5)
C26 P1 Ru1 C1 -7.33(15)
C26 P1 Ru1 C2 28.86(14)
C26 P1 Ru1 C3 58.41(15)
C26 P1 Ru1 C4 47.5(2)
C26 P1 Ru1 C5 -16.6(2)
C26 P1 Ru1 C11 -177.17(15)
C26 P1 Ru1 C12 161.96(14)
C26 P1 Ru1 N1 -116.38(13)
C27 C26 C31 C30 -0.6(5)
C27 C26 P1 C20 -70.2(3)
C27 C26 P1 C32 -179.2(3)
C27 C26 P1 Ru1 57.8(3)
C27 C28 C29 C30 -1.7(5)
C28 C29 C30 C31 0.7(5)
C29 C30 C31 C26 0.4(5)
C31 C26 C27 C28 -0.3(5)
C31 C26 P1 C20 115.5(3)
C31 C26 P1 C32 6.5(3)
C31 C26 P1 Ru1 -116.5(2)
C32 C33 C34 C35 1.8(5)
C32 P1 Ru1 C1 -123.64(15)
C32 P1 Ru1 C2 -87.45(14)
C32 P1 Ru1 C3 -57.89(15)
C32 P1 Ru1 C4 -68.8(2)
C32 P1 Ru1 C5 -132.9(2)
C32 P1 Ru1 C11 66.52(15)
C32 P1 Ru1 C12 45.66(14)
C32 P1 Ru1 N1 127.32(13)
C33 C32 C37 C36 -0.2(5)
C33 C32 P1 C20 -9.3(3)
C33 C32 P1 C26 99.3(3)
C33 C32 P1 Ru1 -139.3(2)
C33 C34 C35 C36 -0.7(5)
C34 C35 C36 C37 -0.9(5)
C35 C36 C37 C32 1.3(5)
C37 C32 C33 C34 -1.3(5)
C37 C32 P1 C20 172.0(2)
C37 C32 P1 C26 -79.4(3)
C37 C32 P1 Ru1 42.0(3)
N1 C6 C7 C8 -1.8(5)
N1 C10 C11 C12 62.9(4)
N1 C10 C11 Ru1 -10.1(2)
P1 C20 C21 C22 -179.9(3)
P1 C20 C25 C24 179.7(3)
P1 C26 C27 C28 -174.8(3)
P1 C26 C31 C30 173.7(2)
P1 C32 C33 C34 180.0(2)
P1 C32 C37 C36 178.5(2)
Ru1 C1 C2 C3 62.4(2)
Ru1 C1 C5 C4 -62.9(2)
Ru1 C2 C3 C4 62.7(2)
Ru1 C3 C4 C5 61.1(2)
Ru1 C4 C5 C1 61.7(2)
Ru1 C11 C12 C13 -115.7(3)
Ru1 C12 C13 C14 128.4(3)
Ru1 C12 C13 C19 -56.2(4)
